data_4517047
loop_
_publ_author_name
'Back, Kevin R.'
'Davey, Roger J.'
'Grecu, Tudor'
'Hunter, Christopher A.'
'Taylor, Lynne S.'

_publ_section_title
;
 Molecular Conformation and Crystallization: The Case of Ethenzamide
;
_journal_issue 12
_journal_name_full 'Crystal Growth &amp; Design'
_journal_page_first 6110
_journal_paper_doi 10.1021/cg301244x
_journal_volume 12
_journal_year 2012
_chemical_formula_moiety 'C9 H11 N O2'
_chemical_formula_sum 'C9 H11 N O2'
_chemical_formula_weight 165.19
_chemical_melting_point 402
_chemical_name_systematic 2-ethoxybenzamide
_space_group_crystal_system monoclinic
_space_group_IT_number 14
_space_group_name_Hall '-P 2yn'
_space_group_name_H-M_alt 'P 1 21/n 1'
_atom_sites_solution_hydrogens geom
_atom_sites_solution_primary direct
_atom_sites_solution_secondary difmap
_audit_creation_date 2012-07-06
_audit_creation_method
;
  Olex2 1.2
  (compiled 2012.05.09 svn.r2324, GUI svn.r4230)
;
_audit_update_record
;
2012-07-09 # Formatted by publCIF
;
_cell_angle_alpha 90.00
_cell_angle_beta 96.590(10)
_cell_angle_gamma 90.00
_cell_formula_units_Z 4
_cell_length_a 5.0339(5)
_cell_length_b 11.8782(13)
_cell_length_c 14.1229(15)
_cell_measurement_reflns_used 2261
_cell_measurement_temperature 100
_cell_measurement_theta_max 28.3312
_cell_measurement_theta_min 3.3618
_cell_volume 838.88(15)
_computing_cell_refinement
;
CrysAlisPro, Oxford Diffraction Ltd.,
Version 1.171.33.52 (release 06-11-2009 CrysAlis171 .NET)
(compiled Nov  6 2009,16:24:50)
;
_computing_data_collection
;
CrysAlisPro, Oxford Diffraction Ltd.,
Version 1.171.33.52 (release 06-11-2009 CrysAlis171 .NET)
(compiled Nov  6 2009,16:24:50)
;
_computing_data_reduction
;
CrysAlisPro, Oxford Diffraction Ltd.,
Version 1.171.33.52 (release 06-11-2009 CrysAlis171 .NET)
(compiled Nov  6 2009,16:24:50)
;
_computing_molecular_graphics
;
O. V. Dolomanov, L. J. Bourhis, R. J. Gildea, J. A. K. Howard and H. Puschmann,
OLEX2: a complete structure solution, refinement and analysis program.
J. Appl. Cryst. (2009). 42, 339-341.
;
_computing_publication_material
;
O. V. Dolomanov, L. J. Bourhis, R. J. Gildea, J. A. K. Howard and H. Puschmann,
OLEX2: a complete structure solution, refinement and analysis program.
J. Appl. Cryst. (2009). 42, 339-341.
;
_computing_structure_refinement
;
SHELXL, G.M. Sheldrick, Acta Cryst.
(2008). A64, 112-122
;
_computing_structure_solution
;
SHELXS, G.M. Sheldrick, Acta Cryst.
(2008). A64, 112-122
;
_diffrn_ambient_temperature 100.0
_diffrn_detector_area_resol_mean 8.3367
_diffrn_measured_fraction_theta_full 0.999
_diffrn_measured_fraction_theta_max 0.923
_diffrn_measurement_details
;
#__ type_ start__ end____ width___ exp.time_
  1 omega  -56.00   35.00   1.0000   58.6200
omega____ theta____ kappa____ phi______ frames
    -      -21.6996   77.0000 -120.0000 91

#__ type_ start__ end____ width___ exp.time_
  2 omega  -58.00   71.00   1.0000   58.6200
omega____ theta____ kappa____ phi______ frames
    -      -21.6996   77.0000  -30.0000 129

#__ type_ start__ end____ width___ exp.time_
  3 omega  -16.00  109.00   1.0000   58.6200
omega____ theta____ kappa____ phi______ frames
    -       23.1058   77.0000   90.0000 125

#__ type_ start__ end____ width___ exp.time_
  4 omega   93.00  122.00   1.0000   58.6200
omega____ theta____ kappa____ phi______ frames
    -       23.1058   77.0000 -180.0000 29

#__ type_ start__ end____ width___ exp.time_
  5 omega   -2.00   44.00   1.0000   58.6200
omega____ theta____ kappa____ phi______ frames
    -       23.1058   77.0000 -180.0000 46
;
_diffrn_measurement_device_type 'Xcalibur, Sapphire2, large Be window'
_diffrn_measurement_method '\w scans'
_diffrn_orient_matrix_UB_11 0.0470661746
_diffrn_orient_matrix_UB_12 0.0216783553
_diffrn_orient_matrix_UB_13 0.0177006034
_diffrn_orient_matrix_UB_21 0.0183898540
_diffrn_orient_matrix_UB_22 -0.0557233868
_diffrn_orient_matrix_UB_23 0.0032712044
_diffrn_orient_matrix_UB_31 0.0005898598
_diffrn_orient_matrix_UB_32 0.0013754889
_diffrn_orient_matrix_UB_33 -0.1407668353
_diffrn_radiation_monochromator graphite
_diffrn_radiation_type 'Mo K\a'
_diffrn_radiation_wavelength 0.7107
_diffrn_reflns_av_R_equivalents 0.0576
_diffrn_reflns_av_unetI/netI 0.0843
_diffrn_reflns_limit_h_max 6
_diffrn_reflns_limit_h_min -6
_diffrn_reflns_limit_k_max 9
_diffrn_reflns_limit_k_min -15
_diffrn_reflns_limit_l_max 17
_diffrn_reflns_limit_l_min -18
_diffrn_reflns_number 5595
_diffrn_reflns_theta_full 25.00
_diffrn_reflns_theta_max 28.40
_diffrn_reflns_theta_min 3.37
_diffrn_source 'Enhance (Mo) X-ray Source'
_exptl_absorpt_coefficient_mu 0.093
_exptl_absorpt_correction_T_max 1.00000
_exptl_absorpt_correction_T_min 0.72981
_exptl_absorpt_correction_type multi-scan
_exptl_absorpt_process_details
;
CrysAlisPro, Oxford Diffraction Ltd.,
Version 1.171.33.52 (release 06-11-2009 CrysAlis171 .NET)
(compiled Nov  6 2009,16:24:50)
Empirical absorption correction using spherical harmonics,
 implemented in SCALE3 ABSPACK scaling algorithm.
;
_exptl_crystal_colour white
_exptl_crystal_colour_primary white
_exptl_crystal_density_diffrn 1.308
_exptl_crystal_density_method 'not measured'
_exptl_crystal_description needle
_exptl_crystal_F_000 352
_exptl_crystal_preparation 'Aldrich as supplied'
_exptl_crystal_recrystallization_method 'Cooling crystallisation from acetonitrile'
_exptl_crystal_size_max 0.8
_exptl_crystal_size_mid 0.15
_exptl_crystal_size_min 0.15
_refine_diff_density_max 0.349
_refine_diff_density_min -0.312
_refine_diff_density_rms 0.065
_refine_ls_extinction_method none
_refine_ls_goodness_of_fit_ref 0.947
_refine_ls_hydrogen_treatment mixed
_refine_ls_matrix_type full
_refine_ls_number_parameters 118
_refine_ls_number_reflns 1942
_refine_ls_number_restraints 0
_refine_ls_restrained_S_all 0.947
_refine_ls_R_factor_all 0.0981
_refine_ls_R_factor_gt 0.0504
_refine_ls_shift/su_max 0.000
_refine_ls_shift/su_mean 0.000
_refine_ls_structure_factor_coef Fsqd
_refine_ls_weighting_details 'calc w=1/[\s^2^(Fo^2^)+(0.0722P)^2^+0.0000P] where P=(Fo^2^+2Fc^2^)/3'
_refine_ls_weighting_scheme calc
_refine_ls_wR_factor_gt 0.1200
_refine_ls_wR_factor_ref 0.1312
_reflns_number_gt 1164
_reflns_number_total 1942
_reflns_threshold_expression >2sigma(I)
_cod_data_source_file cg301244x_si_002.cif
_cod_data_source_block ord76
_cod_database_code 4517047
_chemical_oxdiff_formula C9N1O2H11
_reflns_odcompleteness_completeness 99.78
_reflns_odcompleteness_iscentric 1
_reflns_odcompleteness_theta 26.32

loop_
_space_group_symop_id
_space_group_symop_operation_xyz
1 'x, y, z'
2 '-x+1/2, y+1/2, -z+1/2'
3 '-x, -y, -z'
4 'x-1/2, -y-1/2, z-1/2'

loop_
_atom_site_label
_atom_site_type_symbol
_atom_site_fract_x
_atom_site_fract_y
_atom_site_fract_z
_atom_site_U_iso_or_equiv
_atom_site_adp_type
_atom_site_occupancy
_atom_site_symmetry_multiplicity
_atom_site_calc_flag
_atom_site_refinement_flags
O1 O 0.2138(3) 0.78065(12) 0.65687(10) 0.0194(4) Uani 1 1 d .
O2 O 0.3142(2) 0.55836(12) 0.59454(10) 0.0189(4) Uani 1 1 d .
C3 C 0.5388(4) 0.59932(16) 0.62159(14) 0.0148(5) Uani 1 1 d .
C5 C 0.8358(4) 0.70015(19) 0.86509(15) 0.0224(5) Uani 1 1 d .
H5 H 0.9794 0.6808 0.9119 0.027 Uiso 1 1 calc R
C6 C 0.4124(4) 0.75655(17) 0.72853(14) 0.0160(5) Uani 1 1 d .
C7 C 0.5816(4) 0.66703(17) 0.71176(14) 0.0145(5) Uani 1 1 d .
C10 C 0.7952(4) 0.64089(18) 0.77979(14) 0.0186(5) Uani 1 1 d .
H10 H 0.9145 0.5820 0.7678 0.022 Uiso 1 1 calc R
C8 C 0.4546(4) 0.81716(18) 0.81384(15) 0.0204(5) Uani 1 1 d .
H8 H 0.3404 0.8780 0.8255 0.025 Uiso 1 1 calc R
C9 C 0.6655(4) 0.78733(19) 0.88116(15) 0.0227(5) Uani 1 1 d .
H9 H 0.6931 0.8277 0.9395 0.027 Uiso 1 1 calc R
C11 C 0.0581(4) 0.88084(17) 0.66552(15) 0.0200(5) Uani 1 1 d .
H11A H 0.1757 0.9478 0.6722 0.024 Uiso 1 1 calc R
H11B H -0.0399 0.8760 0.7223 0.024 Uiso 1 1 calc R
C12 C -0.1354(4) 0.88930(18) 0.57607(16) 0.0233(5) Uani 1 1 d .
H12A H -0.0364 0.8878 0.5203 0.035 Uiso 1 1 calc R
H12B H -0.2358 0.9599 0.5767 0.035 Uiso 1 1 calc R
H12C H -0.2599 0.8256 0.5731 0.035 Uiso 1 1 calc R
N1 N 0.7478(4) 0.58481(16) 0.57473(14) 0.0202(5) Uani 1 1 d .
H1A H 0.733(4) 0.5452(19) 0.5201(17) 0.025(6) Uiso 1 1 d .
H1B H 0.908(5) 0.606(2) 0.5975(18) 0.035(7) Uiso 1 1 d .

loop_
_atom_site_aniso_label
_atom_site_aniso_U_11
_atom_site_aniso_U_22
_atom_site_aniso_U_33
_atom_site_aniso_U_23
_atom_site_aniso_U_13
_atom_site_aniso_U_12
O1 0.0161(7) 0.0202(8) 0.0203(8) -0.0039(7) -0.0043(6) 0.0049(6)
O2 0.0125(7) 0.0209(8) 0.0225(8) -0.0047(6) -0.0016(6) -0.0010(6)
C3 0.0133(10) 0.0143(11) 0.0158(10) 0.0032(8) -0.0023(8) 0.0013(8)
C5 0.0212(11) 0.0283(13) 0.0160(11) 0.0033(9) -0.0056(9) -0.0035(10)
C6 0.0104(9) 0.0216(11) 0.0158(10) -0.0001(9) -0.0003(8) -0.0032(9)
C7 0.0109(10) 0.0178(11) 0.0145(10) 0.0001(9) 0.0000(8) -0.0050(8)
C10 0.0129(10) 0.0212(11) 0.0209(11) 0.0015(9) -0.0016(8) -0.0016(9)
C8 0.0166(11) 0.0224(12) 0.0225(12) -0.0045(9) 0.0029(9) -0.0017(9)
C9 0.0228(12) 0.0275(13) 0.0174(11) -0.0050(10) 0.0003(9) -0.0075(10)
C11 0.0201(11) 0.0134(11) 0.0260(12) -0.0016(9) 0.0011(9) 0.0018(9)
C12 0.0239(12) 0.0184(11) 0.0271(12) 0.0027(10) 0.0005(9) 0.0033(9)
N1 0.0103(9) 0.0281(11) 0.0215(10) -0.0090(8) -0.0009(8) -0.0011(8)

loop_
_atom_type_symbol
_atom_type_description
_atom_type_scat_dispersion_real
_atom_type_scat_dispersion_imag
_atom_type_scat_source
C C 0.0033 0.0016 'International Tables Vol C Tables 4.2.6.8 and 6.1.1.4'
N N 0.0061 0.0033 'International Tables Vol C Tables 4.2.6.8 and 6.1.1.4'
O O 0.0106 0.0060 'International Tables Vol C Tables 4.2.6.8 and 6.1.1.4'
H H 0.0000 0.0000 'International Tables Vol C Tables 4.2.6.8 and 6.1.1.4'

loop_
_geom_angle_atom_site_label_1
_geom_angle_atom_site_label_2
_geom_angle_atom_site_label_3
_geom_angle
C6 O1 C11 117.98(15)
O2 C3 C7 120.32(18)
O2 C3 N1 122.83(19)
N1 C3 C7 116.84(17)
C9 C5 C10 119.36(19)
O1 C6 C7 116.16(17)
O1 C6 C8 123.74(18)
C8 C6 C7 120.09(18)
C6 C7 C3 121.32(17)
C10 C7 C3 119.37(18)
C10 C7 C6 119.31(18)
C5 C10 C7 120.7(2)
C9 C8 C6 119.2(2)
C5 C9 C8 121.3(2)
O1 C11 C12 106.87(16)

loop_
_geom_bond_atom_site_label_1
_geom_bond_atom_site_label_2
_geom_bond_distance
O1 C6 1.369(2)
O1 C11 1.438(2)
O2 C3 1.250(2)
C3 C7 1.501(3)
C3 N1 1.317(3)
C5 C10 1.390(3)
C5 C9 1.380(3)
C6 C7 1.400(3)
C6 C8 1.399(3)
C7 C10 1.392(3)
C8 C9 1.387(3)
C11 C12 1.508(3)

loop_
_geom_hbond_atom_site_label_D
_geom_hbond_atom_site_label_H
_geom_hbond_atom_site_label_A
_geom_hbond_distance_DH
_geom_hbond_distance_HA
_geom_hbond_distance_DA
_geom_hbond_angle_DHA
_geom_hbond_site_symmetry_A
N1 H1B O2 0.87(3) 2.13(3) 2.851(2) 140(2) 1_655
